data_4130856
loop_
_publ_author_name
'Xie, Weilong'
'Yoon, Jung Hee'
'Chang, Sukbok'

_publ_section_title
;
 (NHC)Cu-Catalyzed Mild C-H Amidation of (Hetero)arenes with Deprotectable
 Carbamates: Scope and Mechanistic Studies.
;
_journal_issue 38
_journal_name_full 'Journal of the American Chemical Society'
_journal_page_first 12605
_journal_page_last 12614
_journal_paper_doi 10.1021/jacs.6b07486
_journal_volume 138
_journal_year 2016
_chemical_formula_sum 'C32 H34 Cu F4 N3 O2'
_chemical_formula_weight 632.16
_space_group_IT_number 2
_space_group_name_Hall '-P 1'
_space_group_name_H-M_alt 'P -1'
_symmetry_cell_setting triclinic
_symmetry_space_group_name_H-M 'P -1'
_atom_sites_solution_hydrogens geom
_atom_sites_solution_primary direct
_atom_sites_solution_secondary difmap
_audit_creation_method SHELXL-97
_cell_angle_alpha 107.292(3)
_cell_angle_beta 93.899(3)
_cell_angle_gamma 113.654(3)
_cell_formula_units_Z 2
_cell_length_a 9.9952(7)
_cell_length_b 11.0255(7)
_cell_length_c 16.6818(11)
_cell_measurement_reflns_used 9102
_cell_measurement_temperature 153(2)
_cell_measurement_theta_max 31.957
_cell_measurement_theta_min 2.371
_cell_volume 1570.52(19)
_computing_cell_refinement 'Bruker SMART APEXll'
_computing_data_collection 'Bruker SMART APEXll'
_computing_data_reduction 'Bruker SAINT'
_computing_molecular_graphics 'SHELXL-2013 (Sheldrick, 2013)'
_computing_publication_material 'SHELXL-2013 (Sheldrick, 2013)'
_computing_structure_refinement 'SHELXL-97 (Sheldrick, 1997)'
_computing_structure_solution SHELXTL
_diffrn_ambient_temperature 153(2)
_diffrn_measured_fraction_theta_full 0.990
_diffrn_measured_fraction_theta_max 0.990
_diffrn_measurement_device_type 'CCD area detector'
_diffrn_measurement_method 'omega phi scan'
_diffrn_radiation_monochromator graphite
_diffrn_radiation_source 'fine-focus sealed tube'
_diffrn_radiation_type MoK\a
_diffrn_radiation_wavelength 0.71073
_diffrn_reflns_av_R_equivalents 0.0649
_diffrn_reflns_av_sigmaI/netI 0.0255
_diffrn_reflns_limit_h_max 15
_diffrn_reflns_limit_h_min -15
_diffrn_reflns_limit_k_max 16
_diffrn_reflns_limit_k_min -16
_diffrn_reflns_limit_l_max 24
_diffrn_reflns_limit_l_min -25
_diffrn_reflns_number 118264
_diffrn_reflns_theta_full 32.38
_diffrn_reflns_theta_max 32.38
_diffrn_reflns_theta_min 2.09
_exptl_absorpt_coefficient_mu 0.751
_exptl_absorpt_correction_T_max 0.9219
_exptl_absorpt_correction_T_min 0.7843
_exptl_absorpt_correction_type multi-scan
_exptl_absorpt_process_details SADABS
_exptl_crystal_colour colourless
_exptl_crystal_density_diffrn 1.337
_exptl_crystal_density_method 'not measured'
_exptl_crystal_description Block
_exptl_crystal_F_000 656
_exptl_crystal_size_max 0.34
_exptl_crystal_size_mid 0.26
_exptl_crystal_size_min 0.11
_refine_diff_density_max 0.696
_refine_diff_density_min -0.564
_refine_diff_density_rms 0.163
_refine_ls_extinction_method none
_refine_ls_goodness_of_fit_ref 1.111
_refine_ls_hydrogen_treatment mixed
_refine_ls_matrix_type full
_refine_ls_number_parameters 388
_refine_ls_number_reflns 11127
_refine_ls_number_restraints 0
_refine_ls_restrained_S_all 1.111
_refine_ls_R_factor_all 0.0570
_refine_ls_R_factor_gt 0.0439
_refine_ls_shift/su_max 0.001
_refine_ls_shift/su_mean 0.000
_refine_ls_structure_factor_coef Fsqd
_refine_ls_weighting_details 'calc w=1/[\s^2^(Fo^2^)+(0.0691P)^2^+0.4537P] where P=(Fo^2^+2Fc^2^)/3'
_refine_ls_weighting_scheme calc
_refine_ls_wR_factor_gt 0.1131
_refine_ls_wR_factor_ref 0.1289
_reflns_number_gt 9533
_reflns_number_total 11127
_reflns_threshold_expression >2sigma(I)
_cod_data_source_file ja6b07486_si_003.cif
_cod_data_source_block p-1_a
_cod_depositor_comments
;
The following automatic conversions were performed:

data item '_exptl_absorpt_correction_type' value 'MULTI-SCAN' was
changed to 'multi-scan' in accordance with the
/home/saulius/struct/COD-crude-data/automatic-downloads/DataCite-retrospective/ACS/depositions/lib/dictionaries/cif_core.dic
dictionary named 'cif_core.dic' version 2.4.2 last updated on
2011-04-26.

Automatic conversion script
Id: cif_fix_values 6909 2019-04-08 15:41:33Z antanas 
;
_cod_original_cell_volume 1570.52(18)
_cod_original_sg_symbol_H-M P-1
_cod_database_code 4130856
_shelx_estimated_absorpt_t_min 0.784
_shelx_estimated_absorpt_t_max 0.922

loop_
_symmetry_equiv_pos_as_xyz
'x, y, z'
'-x, -y, -z'

loop_
_atom_site_label
_atom_site_type_symbol
_atom_site_fract_x
_atom_site_fract_y
_atom_site_fract_z
_atom_site_U_iso_or_equiv
_atom_site_adp_type
_atom_site_occupancy
_atom_site_symmetry_multiplicity
_atom_site_calc_flag
_atom_site_refinement_flags
Cu1 Cu 0.551095(19) 0.449428(16) 0.256741(11) 0.02613(6) Uani 1 1 d .
N1 N 0.60575(17) 0.27333(14) 0.34240(9) 0.0338(3) Uani 1 1 d .
N2 N 0.50141(16) 0.15630(13) 0.20904(9) 0.0327(3) Uani 1 1 d .
N3 N 0.57693(14) 0.62197(12) 0.24679(8) 0.0301(2) Uani 1 1 d .
O1 O 0.48740(15) 0.73868(12) 0.18068(9) 0.0425(3) Uani 1 1 d .
O2 O 0.34587(13) 0.51023(11) 0.16951(8) 0.0391(3) Uani 1 1 d .
C1 C 0.54878(17) 0.28630(14) 0.27064(9) 0.0288(3) Uani 1 1 d .
C2 C 0.5931(2) 0.13756(19) 0.32545(13) 0.0441(4) Uani 1 1 d .
H2 H 0.6247 0.1033 0.3653 0.053 Uiso 1 1 calc R
C3 C 0.5278(2) 0.06389(17) 0.24190(12) 0.0436(4) Uani 1 1 d .
H3 H 0.5043 -0.0323 0.2113 0.052 Uiso 1 1 calc R
C4 C 0.66655(19) 0.38204(17) 0.42566(10) 0.0334(3) Uani 1 1 d .
C5 C 0.8082(2) 0.49352(18) 0.44191(11) 0.0370(3) Uani 1 1 d .
C6 C 0.8983(2) 0.5060(3) 0.37354(14) 0.0494(4) Uani 1 1 d .
H6A H 0.9001 0.4153 0.3451 0.074 Uiso 1 1 calc R
H6B H 1.0007 0.5798 0.3999 0.074 Uiso 1 1 calc R
H6C H 0.8526 0.5312 0.3311 0.074 Uiso 1 1 calc R
C7 C 0.8656(2) 0.5936(2) 0.52502(13) 0.0449(4) Uani 1 1 d .
H7 H 0.9615 0.6713 0.5377 0.054 Uiso 1 1 calc R
C8 C 0.7860(3) 0.5827(2) 0.58984(12) 0.0494(4) Uani 1 1 d .
C9 C 0.8521(4) 0.6908(3) 0.67974(15) 0.0721(7) Uani 1 1 d .
H9A H 0.9492 0.7649 0.6809 0.108 Uiso 1 1 calc R
H9B H 0.8656 0.6445 0.7194 0.108 Uiso 1 1 calc R
H9C H 0.7845 0.7333 0.6973 0.108 Uiso 1 1 calc R
C10 C 0.6458(3) 0.4707(2) 0.57082(12) 0.0475(4) Uani 1 1 d .
H10 H 0.5914 0.4631 0.6151 0.057 Uiso 1 1 calc R
C11 C 0.5820(2) 0.3687(2) 0.48884(11) 0.0394(3) Uani 1 1 d .
C12 C 0.4275(3) 0.2499(3) 0.46951(15) 0.0526(5) Uani 1 1 d .
H12A H 0.4346 0.1664 0.4748 0.079 Uiso 1 1 calc R
H12B H 0.3766 0.2267 0.4109 0.079 Uiso 1 1 calc R
H12C H 0.3706 0.2793 0.5103 0.079 Uiso 1 1 calc R
C13 C 0.42890(17) 0.12153(14) 0.12257(10) 0.0313(3) Uani 1 1 d .
C14 C 0.27480(19) 0.03666(16) 0.09720(12) 0.0387(3) Uani 1 1 d .
C15 C 0.1863(3) -0.0242(2) 0.15731(16) 0.0546(5) Uani 1 1 d .
H15A H 0.0824 -0.0872 0.1268 0.082 Uiso 1 1 calc R
H15B H 0.1893 0.0530 0.2065 0.082 Uiso 1 1 calc R
H15C H 0.2299 -0.0778 0.1776 0.082 Uiso 1 1 calc R
C16 C 0.20555(19) 0.01026(18) 0.01494(13) 0.0443(4) Uani 1 1 d .
H16 H 0.1006 -0.0469 -0.0034 0.053 Uiso 1 1 calc R
C17 C 0.2843(2) 0.06450(18) -0.04170(12) 0.0413(4) Uani 1 1 d .
C18 C 0.2049(3) 0.0356(3) -0.13019(16) 0.0615(6) Uani 1 1 d .
H18A H 0.1047 -0.0429 -0.1440 0.092 Uiso 1 1 calc R
H18B H 0.2618 0.0105 -0.1724 0.092 Uiso 1 1 calc R
H18C H 0.1966 0.1205 -0.1317 0.092 Uiso 1 1 calc R
C19 C 0.43806(18) 0.14633(17) -0.01458(11) 0.0355(3) Uani 1 1 d .
H19 H 0.4934 0.1826 -0.0531 0.043 Uiso 1 1 calc R
C20 C 0.51317(17) 0.17657(15) 0.06758(10) 0.0309(3) Uani 1 1 d .
C21 C 0.67999(18) 0.26465(18) 0.09444(11) 0.0376(3) Uani 1 1 d .
H21A H 0.7231 0.2612 0.0432 0.056 Uiso 1 1 calc R
H21B H 0.7228 0.2272 0.1301 0.056 Uiso 1 1 calc R
H21C H 0.7027 0.3629 0.1275 0.056 Uiso 1 1 calc R
C22 C 0.47285(17) 0.63456(14) 0.19806(10) 0.0321(3) Uani 1 1 d .
C23 C 0.2288(2) 0.48181(18) 0.09962(14) 0.0471(4) Uani 1 1 d .
C24 C 0.1114(2) 0.3356(2) 0.08935(18) 0.0611(6) Uani 1 1 d .
H24A H 0.1550 0.2685 0.0759 0.092 Uiso 1 1 calc R
H24B H 0.0271 0.3053 0.0426 0.092 Uiso 1 1 calc R
H24C H 0.0762 0.3383 0.1430 0.092 Uiso 1 1 calc R
C25 C 0.2908(3) 0.4736(3) 0.01794(16) 0.0674(7) Uani 1 1 d .
H25A H 0.3750 0.5650 0.0265 0.101 Uiso 1 1 calc R
H25B H 0.2122 0.4512 -0.0301 0.101 Uiso 1 1 calc R
H25C H 0.3250 0.3995 0.0050 0.101 Uiso 1 1 calc R
C26 C 0.1676(3) 0.5895(3) 0.1207(2) 0.0774(9) Uani 1 1 d .
H26A H 0.1400 0.5996 0.1767 0.116 Uiso 1 1 calc R
H26B H 0.0791 0.5580 0.0764 0.116 Uiso 1 1 calc R
H26C H 0.2439 0.6810 0.1226 0.116 Uiso 1 1 calc R
C27 C 0.70684(17) 0.74664(14) 0.29142(10) 0.0304(3) Uani 1 1 d .
C28 C 0.84763(19) 0.75722(18) 0.28118(11) 0.0370(3) Uani 1 1 d .
C29 C 0.9773(2) 0.8747(2) 0.33110(13) 0.0474(4) Uani 1 1 d .
C30 C 0.9735(2) 0.9878(2) 0.39194(14) 0.0518(5) Uani 1 1 d .
H30 H 1.0628 1.0681 0.4261 0.062 Uiso 1 1 calc R
C31 C 0.8357(2) 0.98031(18) 0.40150(12) 0.0462(4) Uani 1 1 d .
C32 C 0.70481(19) 0.86334(16) 0.35281(11) 0.0352(3) Uani 1 1 d .
F1 F 1.10975(14) 0.87583(18) 0.31895(10) 0.0702(4) Uani 1 1 d .
F2 F 0.85896(13) 0.65072(13) 0.22162(8) 0.0490(3) Uani 1 1 d .
F3 F 0.57371(12) 0.86070(11) 0.36761(7) 0.0434(2) Uani 1 1 d .
F4 F 0.82479(17) 1.08770(13) 0.46154(9) 0.0655(4) Uani 1 1 d .

loop_
_atom_site_aniso_label
_atom_site_aniso_U_11
_atom_site_aniso_U_22
_atom_site_aniso_U_33
_atom_site_aniso_U_23
_atom_site_aniso_U_13
_atom_site_aniso_U_12
Cu1 0.03398(10) 0.01709(8) 0.02973(10) 0.00961(6) 0.00309(6) 0.01325(7)
N1 0.0517(7) 0.0262(6) 0.0351(6) 0.0158(5) 0.0099(5) 0.0248(5)
N2 0.0471(7) 0.0203(5) 0.0360(6) 0.0115(5) 0.0102(5) 0.0187(5)
N3 0.0339(6) 0.0174(5) 0.0360(6) 0.0102(4) -0.0031(5) 0.0095(4)
O1 0.0530(7) 0.0208(5) 0.0468(7) 0.0132(4) -0.0131(5) 0.0127(5)
O2 0.0372(5) 0.0227(5) 0.0493(7) 0.0134(5) -0.0097(5) 0.0078(4)
C1 0.0392(7) 0.0218(6) 0.0315(6) 0.0118(5) 0.0092(5) 0.0175(5)
C2 0.0712(12) 0.0330(8) 0.0481(9) 0.0221(7) 0.0159(8) 0.0360(8)
C3 0.0692(12) 0.0252(7) 0.0486(9) 0.0162(7) 0.0159(8) 0.0300(7)
C4 0.0491(8) 0.0320(7) 0.0315(7) 0.0154(6) 0.0082(6) 0.0267(6)
C5 0.0467(8) 0.0385(8) 0.0377(8) 0.0191(6) 0.0075(6) 0.0264(7)
C6 0.0480(10) 0.0646(12) 0.0490(10) 0.0331(10) 0.0133(8) 0.0280(9)
C7 0.0515(10) 0.0404(9) 0.0447(9) 0.0142(7) -0.0010(7) 0.0244(8)
C8 0.0687(12) 0.0523(11) 0.0358(8) 0.0097(8) 0.0028(8) 0.0406(10)
C9 0.0941(19) 0.0743(17) 0.0406(11) -0.0015(11) -0.0033(11) 0.0487(15)
C10 0.0641(12) 0.0591(11) 0.0367(9) 0.0193(8) 0.0158(8) 0.0414(10)
C11 0.0504(9) 0.0440(9) 0.0391(8) 0.0214(7) 0.0133(7) 0.0302(8)
C12 0.0546(11) 0.0586(12) 0.0562(11) 0.0325(10) 0.0193(9) 0.0262(10)
C13 0.0388(7) 0.0175(5) 0.0354(7) 0.0054(5) 0.0072(6) 0.0134(5)
C14 0.0393(8) 0.0209(6) 0.0505(9) 0.0060(6) 0.0139(7) 0.0123(6)
C15 0.0514(11) 0.0392(9) 0.0698(14) 0.0182(9) 0.0293(10) 0.0150(8)
C16 0.0333(7) 0.0273(7) 0.0575(11) 0.0027(7) 0.0031(7) 0.0090(6)
C17 0.0388(8) 0.0312(7) 0.0434(9) 0.0032(6) -0.0021(6) 0.0144(6)
C18 0.0492(11) 0.0670(14) 0.0519(12) 0.0108(10) -0.0100(9) 0.0205(10)
C19 0.0381(7) 0.0283(7) 0.0366(7) 0.0091(6) 0.0039(6) 0.0136(6)
C20 0.0339(7) 0.0215(6) 0.0347(7) 0.0074(5) 0.0049(5) 0.0121(5)
C21 0.0339(7) 0.0346(7) 0.0408(8) 0.0134(6) 0.0048(6) 0.0123(6)
C22 0.0377(7) 0.0182(5) 0.0357(7) 0.0087(5) -0.0051(5) 0.0106(5)
C23 0.0437(9) 0.0273(7) 0.0560(11) 0.0067(7) -0.0183(8) 0.0122(6)
C24 0.0443(10) 0.0404(10) 0.0733(15) 0.0155(10) -0.0156(10) 0.0023(8)
C25 0.0814(17) 0.0455(11) 0.0494(12) 0.0080(9) -0.0099(11) 0.0135(11)
C26 0.0635(14) 0.0591(14) 0.096(2) 0.0017(13) -0.0240(14) 0.0392(12)
C27 0.0358(7) 0.0215(6) 0.0326(7) 0.0138(5) -0.0016(5) 0.0098(5)
C28 0.0397(8) 0.0354(7) 0.0360(8) 0.0184(6) 0.0044(6) 0.0130(6)
C29 0.0343(8) 0.0524(10) 0.0500(10) 0.0294(9) 0.0021(7) 0.0070(7)
C30 0.0457(9) 0.0367(9) 0.0508(10) 0.0169(8) -0.0124(8) -0.0006(7)
C31 0.0568(10) 0.0251(7) 0.0415(9) 0.0076(6) -0.0112(7) 0.0101(7)
C32 0.0423(8) 0.0233(6) 0.0370(7) 0.0122(5) -0.0035(6) 0.0126(6)
F1 0.0353(6) 0.0894(11) 0.0772(9) 0.0384(8) 0.0126(6) 0.0129(6)
F2 0.0508(6) 0.0534(7) 0.0465(6) 0.0175(5) 0.0138(5) 0.0261(5)
F3 0.0501(6) 0.0330(5) 0.0474(6) 0.0099(4) 0.0008(4) 0.0235(4)
F4 0.0802(9) 0.0323(5) 0.0565(7) -0.0065(5) -0.0178(6) 0.0195(6)

loop_
_atom_type_symbol
_atom_type_description
_atom_type_scat_dispersion_real
_atom_type_scat_dispersion_imag
_atom_type_scat_source
C C 0.0033 0.0016 'International Tables Vol C Tables 4.2.6.8 and 6.1.1.4'
H H 0.0000 0.0000 'International Tables Vol C Tables 4.2.6.8 and 6.1.1.4'
N N 0.0061 0.0033 'International Tables Vol C Tables 4.2.6.8 and 6.1.1.4'
F F 0.0171 0.0103 'International Tables Vol C Tables 4.2.6.8 and 6.1.1.4'
O O 0.0106 0.0060 'International Tables Vol C Tables 4.2.6.8 and 6.1.1.4'
Cu Cu 0.3201 1.2651 'International Tables Vol C Tables 4.2.6.8 and 6.1.1.4'

loop_
_geom_angle_atom_site_label_1
_geom_angle_atom_site_label_2
_geom_angle_atom_site_label_3
_geom_angle
C1 Cu1 N3 173.53(6)
C1 N1 C2 111.09(14)
C1 N1 C4 125.40(12)
C2 N1 C4 123.47(13)
C1 N2 C3 111.35(14)
C1 N2 C13 122.80(12)
C3 N2 C13 125.82(13)
C22 N3 C27 116.28(11)
C22 N3 Cu1 122.94(10)
C27 N3 Cu1 120.77(9)
C22 O2 C23 120.55(12)
N2 C1 N1 104.07(12)
N2 C1 Cu1 127.55(11)
N1 C1 Cu1 128.15(11)
C3 C2 N1 107.02(14)
C3 C2 H2 126.5
N1 C2 H2 126.5
C2 C3 N2 106.46(14)
C2 C3 H3 126.8
N2 C3 H3 126.8
C5 C4 C11 122.59(16)
C5 C4 N1 119.46(15)
C11 C4 N1 117.91(16)
C4 C5 C7 117.44(17)
C4 C5 C6 122.01(17)
C7 C5 C6 120.54(18)
C5 C6 H6A 109.5
C5 C6 H6B 109.5
H6A C6 H6B 109.5
C5 C6 H6C 109.5
H6A C6 H6C 109.5
H6B C6 H6C 109.5
C8 C7 C5 121.64(19)
C8 C7 H7 119.2
C5 C7 H7 119.2
C10 C8 C7 118.97(18)
C10 C8 C9 120.4(2)
C7 C8 C9 120.6(2)
C8 C9 H9A 109.5
C8 C9 H9B 109.5
H9A C9 H9B 109.5
C8 C9 H9C 109.5
H9A C9 H9C 109.5
H9B C9 H9C 109.5
C8 C10 C11 121.95(18)
C8 C10 H10 119.0
C11 C10 H10 119.0
C10 C11 C4 117.40(18)
C10 C11 C12 120.75(18)
C4 C11 C12 121.85(17)
C11 C12 H12A 109.5
C11 C12 H12B 109.5
H12A C12 H12B 109.5
C11 C12 H12C 109.5
H12A C12 H12C 109.5
H12B C12 H12C 109.5
C20 C13 C14 122.18(15)
C20 C13 N2 119.29(14)
C14 C13 N2 118.50(15)
C16 C14 C13 117.67(16)
C16 C14 C15 121.09(17)
C13 C14 C15 121.24(18)
C14 C15 H15A 109.5
C14 C15 H15B 109.5
H15A C15 H15B 109.5
C14 C15 H15C 109.5
H15A C15 H15C 109.5
H15B C15 H15C 109.5
C14 C16 C17 122.26(16)
C14 C16 H16 118.9
C17 C16 H16 118.9
C16 C17 C19 118.31(17)
C16 C17 C18 120.83(18)
C19 C17 C18 120.86(19)
C17 C18 H18A 109.5
C17 C18 H18B 109.5
H18A C18 H18B 109.5
C17 C18 H18C 109.5
H18A C18 H18C 109.5
H18B C18 H18C 109.5
C17 C19 C20 121.76(16)
C17 C19 H19 119.1
C20 C19 H19 119.1
C19 C20 C13 117.79(14)
C19 C20 C21 120.25(14)
C13 C20 C21 121.96(14)
C20 C21 H21A 109.5
C20 C21 H21B 109.5
H21A C21 H21B 109.5
C20 C21 H21C 109.5
H21A C21 H21C 109.5
H21B C21 H21C 109.5
O1 C22 N3 126.87(14)
O1 C22 O2 124.09(14)
N3 C22 O2 109.04(12)
O2 C23 C26 112.40(17)
O2 C23 C24 102.86(15)
C26 C23 C24 111.7(2)
O2 C23 C25 108.57(18)
C26 C23 C25 112.0(2)
C24 C23 C25 108.88(19)
C23 C24 H24A 109.5
C23 C24 H24B 109.5
H24A C24 H24B 109.5
C23 C24 H24C 109.5
H24A C24 H24C 109.5
H24B C24 H24C 109.5
C23 C25 H25A 109.5
C23 C25 H25B 109.5
H25A C25 H25B 109.5
C23 C25 H25C 109.5
H25A C25 H25C 109.5
H25B C25 H25C 109.5
C23 C26 H26A 109.5
C23 C26 H26B 109.5
H26A C26 H26B 109.5
C23 C26 H26C 109.5
H26A C26 H26C 109.5
H26B C26 H26C 109.5
C28 C27 C32 115.89(14)
C28 C27 N3 121.30(14)
C32 C27 N3 122.66(15)
F2 C28 C29 118.75(17)
F2 C28 C27 119.50(15)
C29 C28 C27 121.75(18)
F1 C29 C30 120.00(18)
F1 C29 C28 118.4(2)
C30 C29 C28 121.63(19)
C31 C30 C29 117.33(16)
C31 C30 H30 121.3
C29 C30 H30 121.3
F4 C31 C30 120.01(17)
F4 C31 C32 118.0(2)
C30 C31 C32 121.94(18)
F3 C32 C31 118.88(16)
F3 C32 C27 119.63(14)
C31 C32 C27 121.44(17)

loop_
_geom_bond_atom_site_label_1
_geom_bond_atom_site_label_2
_geom_bond_distance
Cu1 C1 1.8720(13)
Cu1 N3 1.8742(11)
N1 C1 1.3609(19)
N1 C2 1.3888(19)
N1 C4 1.430(2)
N2 C1 1.3594(18)
N2 C3 1.392(2)
N2 C13 1.435(2)
N3 C22 1.3529(18)
N3 C27 1.3992(18)
O1 C22 1.2218(17)
O2 C22 1.3603(18)
O2 C23 1.459(2)
C2 C3 1.344(3)
C2 H2 0.9500
C3 H3 0.9500
C4 C5 1.394(3)
C4 C11 1.400(2)
C5 C7 1.394(3)
C5 C6 1.504(3)
C6 H6A 0.9800
C6 H6B 0.9800
C6 H6C 0.9800
C7 C8 1.391(3)
C7 H7 0.9500
C8 C10 1.381(3)
C8 C9 1.509(3)
C9 H9A 0.9800
C9 H9B 0.9800
C9 H9C 0.9800
C10 C11 1.390(3)
C10 H10 0.9500
C11 C12 1.504(3)
C12 H12A 0.9800
C12 H12B 0.9800
C12 H12C 0.9800
C13 C20 1.395(2)
C13 C14 1.395(2)
C14 C16 1.385(3)
C14 C15 1.511(3)
C15 H15A 0.9800
C15 H15B 0.9800
C15 H15C 0.9800
C16 C17 1.389(3)
C16 H16 0.9500
C17 C19 1.390(2)
C17 C18 1.506(3)
C18 H18A 0.9800
C18 H18B 0.9800
C18 H18C 0.9800
C19 C20 1.393(2)
C19 H19 0.9500
C20 C21 1.505(2)
C21 H21A 0.9800
C21 H21B 0.9800
C21 H21C 0.9800
C23 C26 1.508(3)
C23 C24 1.515(3)
C23 C25 1.528(4)
C24 H24A 0.9800
C24 H24B 0.9800
C24 H24C 0.9800
C25 H25A 0.9800
C25 H25B 0.9800
C25 H25C 0.9800
C26 H26A 0.9800
C26 H26B 0.9800
C26 H26C 0.9800
C27 C28 1.391(2)
C27 C32 1.395(2)
C28 F2 1.344(2)
C28 C29 1.384(2)
C29 F1 1.348(2)
C29 C30 1.370(3)
C30 C31 1.369(3)
C30 H30 0.9500
C31 F4 1.353(2)
C31 C32 1.383(2)
C32 F3 1.340(2)

loop_
_geom_hbond_atom_site_label_D
_geom_hbond_atom_site_label_H
_geom_hbond_atom_site_label_A
_geom_hbond_distance_DH
_geom_hbond_distance_HA
_geom_hbond_distance_DA
_geom_hbond_angle_DHA
_geom_hbond_site_symmetry_A
C26 H26C O1 0.98 2.31 2.880(3) 116.1 .
C25 H25A O1 0.98 2.55 3.118(3) 117.0 .
C3 H3 O1 0.95 2.35 3.2661(19) 160.6 1_545
C2 H2 F4 0.95 2.57 3.445(2) 153.2 1_545
C2 H2 F3 0.95 2.53 3.2665(19) 134.8 1_545
C26 H26C O1 0.98 2.31 2.880(3) 116.1 .
C25 H25A O1 0.98 2.55 3.118(3) 117.0 .
C3 H3 O1 0.95 2.35 3.2661(19) 160.6 1_545
C2 H2 F4 0.95 2.57 3.445(2) 153.2 1_545
C2 H2 F3 0.95 2.53 3.2665(19) 134.8 1_545
C26 H26C O1 0.98 2.31 2.880(3) 116.1 .
C25 H25A O1 0.98 2.55 3.118(3) 117.0 .
C3 H3 O1 0.95 2.35 3.2661(19) 160.6 1_545
C2 H2 F4 0.95 2.57 3.445(2) 153.2 1_545
C2 H2 F3 0.95 2.53 3.2665(19) 134.8 1_545
C26 H26C O1 0.98 2.31 2.880(3) 116.1 .
C25 H25A O1 0.98 2.55 3.118(3) 117.0 .
C3 H3 O1 0.95 2.35 3.2661(19) 160.6 1_545
C2 H2 F4 0.95 2.57 3.445(2) 153.2 1_545
C2 H2 F3 0.95 2.53 3.2665(19) 134.8 1_545
C26 H26C O1 0.98 2.31 2.880(3) 116.1 .
C25 H25A O1 0.98 2.55 3.118(3) 117.0 .
C3 H3 O1 0.95 2.35 3.2661(19) 160.6 1_545
C2 H2 F4 0.95 2.57 3.445(2) 153.2 1_545
C2 H2 F3 0.95 2.53 3.2665(19) 134.8 1_545
C2 H2 F3 0.95 2.53 3.2665(19) 134.8 1_545
C2 H2 F4 0.95 2.57 3.445(2) 153.2 1_545
C3 H3 O1 0.95 2.35 3.2661(19) 160.6 1_545
C25 H25A O1 0.98 2.55 3.118(3) 117.0 .
C26 H26C O1 0.98 2.31 2.880(3) 116.1 .
C2 H2 F3 0.95 2.53 3.2665(19) 134.8 1_545
C2 H2 F4 0.95 2.57 3.445(2) 153.2 1_545
C3 H3 O1 0.95 2.35 3.2661(19) 160.6 1_545
C25 H25A O1 0.98 2.55 3.118(3) 117.0 .
C26 H26C O1 0.98 2.31 2.880(3) 116.1 .

loop_
_geom_torsion_atom_site_label_1
_geom_torsion_atom_site_label_2
_geom_torsion_atom_site_label_3
_geom_torsion_atom_site_label_4
_geom_torsion
C1 Cu1 N3 C22 159.3(5)
C1 Cu1 N3 C27 -21.6(6)
C3 N2 C1 N1 0.25(18)
C13 N2 C1 N1 178.14(14)
C3 N2 C1 Cu1 175.08(13)
C13 N2 C1 Cu1 -7.0(2)
C2 N1 C1 N2 -0.26(19)
C4 N1 C1 N2 -178.28(15)
C2 N1 C1 Cu1 -175.05(13)
C4 N1 C1 Cu1 6.9(2)
N3 Cu1 C1 N2 -116.8(5)
N3 Cu1 C1 N1 56.8(6)
C1 N1 C2 C3 0.2(2)
C4 N1 C2 C3 178.24(17)
N1 C2 C3 N2 0.0(2)
C1 N2 C3 C2 -0.1(2)
C13 N2 C3 C2 -177.96(16)
C1 N1 C4 C5 -75.5(2)
C2 N1 C4 C5 106.69(19)
C1 N1 C4 C11 106.73(18)
C2 N1 C4 C11 -71.1(2)
C11 C4 C5 C7 0.4(2)
N1 C4 C5 C7 -177.24(14)
C11 C4 C5 C6 179.60(15)
N1 C4 C5 C6 2.0(2)
C4 C5 C7 C8 0.7(3)
C6 C5 C7 C8 -178.50(17)
C5 C7 C8 C10 -0.9(3)
C5 C7 C8 C9 178.69(19)
C7 C8 C10 C11 0.0(3)
C9 C8 C10 C11 -179.6(2)
C8 C10 C11 C4 1.0(3)
C8 C10 C11 C12 -178.47(18)
C5 C4 C11 C10 -1.2(2)
N1 C4 C11 C10 176.43(14)
C5 C4 C11 C12 178.25(16)
N1 C4 C11 C12 -4.1(2)
C1 N2 C13 C20 73.1(2)
C3 N2 C13 C20 -109.35(19)
C1 N2 C13 C14 -105.07(17)
C3 N2 C13 C14 72.5(2)
C20 C13 C14 C16 -1.4(2)
N2 C13 C14 C16 176.73(14)
C20 C13 C14 C15 178.75(15)
N2 C13 C14 C15 -3.2(2)
C13 C14 C16 C17 0.3(2)
C15 C14 C16 C17 -179.78(17)
C14 C16 C17 C19 0.9(3)
C14 C16 C17 C18 -178.97(19)
C16 C17 C19 C20 -1.1(3)
C18 C17 C19 C20 178.73(18)
C17 C19 C20 C13 0.2(2)
C17 C19 C20 C21 179.53(15)
C14 C13 C20 C19 1.1(2)
N2 C13 C20 C19 -176.94(13)
C14 C13 C20 C21 -178.24(14)
N2 C13 C20 C21 3.7(2)
C27 N3 C22 O1 9.5(3)
Cu1 N3 C22 O1 -171.34(15)
C27 N3 C22 O2 -171.06(14)
Cu1 N3 C22 O2 8.1(2)
C23 O2 C22 O1 14.3(3)
C23 O2 C22 N3 -165.18(16)
C22 O2 C23 C26 -59.6(3)
C22 O2 C23 C24 -179.88(18)
C22 O2 C23 C25 64.9(2)
C22 N3 C27 C28 -123.91(16)
Cu1 N3 C27 C28 56.95(18)
C22 N3 C27 C32 60.7(2)
Cu1 N3 C27 C32 -118.40(14)
C32 C27 C28 F2 -178.21(14)
N3 C27 C28 F2 6.1(2)
C32 C27 C28 C29 2.1(2)
N3 C27 C28 C29 -173.55(15)
F2 C28 C29 F1 -1.4(2)
C27 C28 C29 F1 178.34(15)
F2 C28 C29 C30 178.95(17)
C27 C28 C29 C30 -1.4(3)
F1 C29 C30 C31 -179.80(18)
C28 C29 C30 C31 -0.1(3)
C29 C30 C31 F4 178.89(18)
C29 C30 C31 C32 0.7(3)
F4 C31 C32 F3 -0.6(2)
C30 C31 C32 F3 177.58(17)
F4 C31 C32 C27 -178.10(15)
C30 C31 C32 C27 0.1(3)
C28 C27 C32 F3 -178.93(13)
N3 C27 C32 F3 -3.3(2)
C28 C27 C32 C31 -1.5(2)
N3 C27 C32 C31 174.09(15)
